data_7103005
loop_
_publ_author_name
'Xue, Dong-Xu'
'Zhang, Wei-Xiong'
'Chen, Xiao-Ming'
'Wang, He-Zhou'

_publ_section_title
;
 Single-crystal-to-single-crystal transformation involving release of
 bridging water molecules and conversion of chain helicity in a chiral
 three-dimensional metal-organic framework.
;
_journal_issue 13
_journal_name_full 'Chemical communications (Cambridge, England)'
_journal_page_first 1551
_journal_page_last 1553
_journal_paper_doi 10.1039/b717885a
_journal_year 2008
_chemical_formula_sum 'C6 H4 Cd N2 O4 S3'
_chemical_formula_weight 376.69
_chemical_name_common 'cadmium bct'
_chemical_name_systematic
;
?
;
_space_group_IT_number 19
_symmetry_cell_setting orthorhombic
_symmetry_space_group_name_Hall 'P 2ac 2ab'
_symmetry_space_group_name_H-M 'P 21 21 21'
_atom_sites_solution_hydrogens geom
_atom_sites_solution_primary direct
_atom_sites_solution_secondary difmap
_audit_creation_method SHELXL-97
_cell_angle_alpha 90.00
_cell_angle_beta 90.00
_cell_angle_gamma 90.00
_cell_formula_units_Z 4
_cell_length_a 4.723(3)
_cell_length_b 8.316(6)
_cell_length_c 25.618(18)
_cell_measurement_temperature 293(2)
_cell_volume 1006.2(12)
_computing_cell_refinement 'SAINT-PLUS, Ver. 6.0, 1997'
_computing_data_collection 'SMART, 1998.'
_computing_data_reduction 'SAINT-PLUS, Ver. 6.0, 1997'
_computing_molecular_graphics 'XP, Ver. 6.10, Bruker AXS Inc., 2000.'
_computing_publication_material 'SHELXTL-Bruker AXS Inc., 1998.'
_computing_structure_refinement 'SHELXL-97 (Sheldrick, 1997)'
_computing_structure_solution 'SHELXS-97 (Sheldrick, 1990)'
_diffrn_ambient_temperature 293(2)
_diffrn_measured_fraction_theta_full 0.993
_diffrn_measured_fraction_theta_max 0.993
_diffrn_measurement_device_type 'Bruker Apex CCD'
_diffrn_measurement_method '\w scan '
_diffrn_radiation_monochromator graphite
_diffrn_radiation_source 'fine-focus sealed tube'
_diffrn_radiation_type MoK\a
_diffrn_radiation_wavelength 0.71073
_diffrn_reflns_av_R_equivalents 0.0726
_diffrn_reflns_av_sigmaI/netI 0.0853
_diffrn_reflns_limit_h_max 5
_diffrn_reflns_limit_h_min -5
_diffrn_reflns_limit_k_max 10
_diffrn_reflns_limit_k_min -10
_diffrn_reflns_limit_l_max 29
_diffrn_reflns_limit_l_min -31
_diffrn_reflns_number 5685
_diffrn_reflns_theta_full 26.00
_diffrn_reflns_theta_max 26.00
_diffrn_reflns_theta_min 2.58
_diffrn_standards_decay_% 0
_exptl_absorpt_coefficient_mu 2.789
_exptl_absorpt_correction_T_max 0.8966
_exptl_absorpt_correction_T_min 0.8287
_exptl_absorpt_process_details 'SADABS (Bruker, 2002)'
_exptl_crystal_colour colorless
_exptl_crystal_density_diffrn 2.487
_exptl_crystal_density_method 'not measured'
_exptl_crystal_description block
_exptl_crystal_F_000 728
_exptl_crystal_size_max 0.07
_exptl_crystal_size_mid 0.06
_exptl_crystal_size_min 0.04
_refine_diff_density_max 1.528
_refine_diff_density_min -0.819
_refine_diff_density_rms 0.191
_refine_ls_abs_structure_details 'Flack H D (1983), Acta Cryst. A39, 876-881'
_refine_ls_abs_structure_Flack 0.00(8)
_refine_ls_extinction_method none
_refine_ls_goodness_of_fit_ref 1.077
_refine_ls_hydrogen_treatment constr
_refine_ls_matrix_type full
_refine_ls_number_parameters 145
_refine_ls_number_reflns 1958
_refine_ls_number_restraints 6
_refine_ls_restrained_S_all 1.078
_refine_ls_R_factor_all 0.0770
_refine_ls_R_factor_gt 0.0580
_refine_ls_shift/su_max 0.000
_refine_ls_shift/su_mean 0.000
_refine_ls_structure_factor_coef Fsqd
_refine_ls_weighting_details 'calc w=1/[\s^2^(Fo^2^)+(0.0523P)^2^+0.0000P] where P=(Fo^2^+2Fc^2^)/3'
_refine_ls_weighting_scheme calc
_refine_ls_wR_factor_gt 0.1069
_refine_ls_wR_factor_ref 0.1128
_reflns_number_gt 1599
_reflns_number_total 1958
_reflns_threshold_expression >2sigma(I)
_cod_data_source_file b717885a.txt
_cod_data_source_block 2pmm
_cod_depositor_comments
;
The following automatic conversions were performed:
'_symmetry_cell_setting' value 'Orthorhombic' changed to 'orthorhombic'
according to '/home/saulius/struct/CIF-dictionaries/cif_core.dic'
dictionary named 'cif_core.dic' version 2.4.1 from 2010-06-29.

Automatic conversion script
Id: cif_fix_enum 1527 2010-12-29 10:47:43Z saulius 
;
_cod_original_sg_symbol_H-M P2(1)2(1)2(1)
_cod_database_code 7103005

loop_
_symmetry_equiv_pos_as_xyz
'x, y, z'
'-x+1/2, -y, z+1/2'
'-x, y+1/2, -z+1/2'
'x+1/2, -y+1/2, -z'

loop_
_atom_site_label
_atom_site_type_symbol
_atom_site_fract_x
_atom_site_fract_y
_atom_site_fract_z
_atom_site_U_iso_or_equiv
_atom_site_adp_type
_atom_site_occupancy
_atom_site_symmetry_multiplicity
_atom_site_calc_flag
_atom_site_refinement_flags
_atom_site_disorder_assembly
_atom_site_disorder_group
Cd1 Cd -0.18697(19) -0.15410(10) 0.06271(3) 0.0229(2) Uani 1 1 d . . .
S1 S -0.9516(7) 0.4083(4) -0.27485(12) 0.0317(8) Uani 1 1 d . . .
S2 S -0.5300(7) 0.2453(4) -0.19880(11) 0.0318(7) Uani 1 1 d . . .
S3 S -0.3086(8) 0.2505(3) -0.08713(10) 0.0300(6) Uani 1 1 d . . .
O1 O -1.1292(15) 0.3149(8) -0.3739(3) 0.0254(19) Uani 1 1 d . . .
O2 O -0.7634(17) 0.1786(9) -0.4025(3) 0.037(2) Uani 1 1 d . . .
O3 O -0.211(2) 0.0453(9) 0.0032(3) 0.035(2) Uani 1 1 d . . .
O4 O -0.5395(19) -0.1366(9) -0.0115(3) 0.033(2) Uani 1 1 d . . .
N1 N -0.846(2) 0.4851(10) -0.1763(3) 0.029(2) Uani 1 1 d . . .
N2 N -0.701(3) 0.4487(11) -0.1322(3) 0.034(2) Uani 1 1 d . . .
C1 C -0.884(2) 0.2612(13) -0.3695(4) 0.015(2) Uani 1 1 d . . .
C2 C -0.726(2) 0.2903(12) -0.3165(4) 0.022(3) Uani 1 1 d U . .
H2A H -0.5496 0.3465 -0.3227 0.026 Uiso 1 1 d R . .
H2B H -0.6839 0.1881 -0.3000 0.026 Uiso 1 1 d R . .
C3 C -0.772(2) 0.3878(11) -0.2156(4) 0.022(3) Uani 1 1 d . . .
C4 C -0.525(2) 0.3248(14) -0.1368(4) 0.022(2) Uani 1 1 d . . .
C5 C -0.556(3) 0.1043(12) -0.0615(6) 0.036(3) Uani 1 1 d . . .
H5A H -0.7141 0.1601 -0.0455 0.043 Uiso 1 1 d R . .
H5B H -0.6294 0.0399 -0.0900 0.043 Uiso 1 1 d R . .
C6 C -0.421(2) -0.0042(13) -0.0220(4) 0.021(3) Uani 1 1 d . . .

loop_
_atom_site_aniso_label
_atom_site_aniso_U_11
_atom_site_aniso_U_22
_atom_site_aniso_U_33
_atom_site_aniso_U_23
_atom_site_aniso_U_13
_atom_site_aniso_U_12
Cd1 0.0389(4) 0.0196(4) 0.0102(3) 0.0032(4) 0.0000(4) 0.0039(4)
S1 0.0379(18) 0.0387(18) 0.0187(15) -0.0068(13) -0.0082(13) 0.0117(14)
S2 0.0459(19) 0.0315(16) 0.0181(15) -0.0048(13) -0.0042(13) 0.0115(16)
S3 0.0358(15) 0.0300(15) 0.0242(14) 0.0084(12) -0.0065(14) -0.0052(17)
O1 0.028(5) 0.028(5) 0.020(4) 0.005(3) -0.011(3) 0.003(4)
O2 0.051(6) 0.042(5) 0.018(4) -0.014(4) -0.006(3) 0.002(4)
O3 0.048(6) 0.028(4) 0.029(4) 0.004(3) -0.021(5) -0.010(4)
O4 0.067(6) 0.006(4) 0.026(4) 0.005(3) -0.011(4) -0.004(5)
N1 0.056(7) 0.021(5) 0.011(4) -0.004(4) 0.000(5) 0.016(5)
N2 0.051(6) 0.033(6) 0.018(5) -0.004(4) -0.009(6) 0.013(6)
C1 0.017(6) 0.021(5) 0.008(5) 0.004(4) -0.003(4) -0.001(5)
C2 0.017(4) 0.023(4) 0.026(4) -0.011(3) 0.003(3) 0.008(3)
C3 0.026(7) 0.019(6) 0.020(5) 0.002(4) 0.003(4) -0.002(4)
C4 0.027(6) 0.024(6) 0.016(5) 0.000(5) 0.001(4) -0.007(6)
C5 0.053(7) 0.022(6) 0.033(6) 0.014(6) -0.014(7) -0.026(5)
C6 0.028(6) 0.024(6) 0.010(5) 0.001(4) 0.007(5) 0.005(5)

loop_
_atom_type_symbol
_atom_type_description
_atom_type_scat_dispersion_real
_atom_type_scat_dispersion_imag
_atom_type_scat_source
C C 0.0033 0.0016 'International Tables Vol C Tables 4.2.6.8 and 6.1.1.4'
H H 0.0000 0.0000 'International Tables Vol C Tables 4.2.6.8 and 6.1.1.4'
N N 0.0061 0.0033 'International Tables Vol C Tables 4.2.6.8 and 6.1.1.4'
O O 0.0106 0.0060 'International Tables Vol C Tables 4.2.6.8 and 6.1.1.4'
S S 0.1246 0.1234 'International Tables Vol C Tables 4.2.6.8 and 6.1.1.4'
Cd Cd -0.8075 1.2024 'International Tables Vol C Tables 4.2.6.8 and 6.1.1.4'

loop_
_geom_angle_atom_site_label_1
_geom_angle_atom_site_label_2
_geom_angle_atom_site_label_3
_geom_angle
_geom_angle_site_symmetry_1
_geom_angle_site_symmetry_3
_geom_angle_publ_flag
O3 Cd1 O1 153.5(3) . 2_355 ?
O3 Cd1 O4 100.8(3) . 4_545 ?
O1 Cd1 O4 94.5(3) 2_355 4_545 ?
O3 Cd1 O2 111.8(3) . 2_455 ?
O1 Cd1 O2 91.4(3) 2_355 2_455 ?
O4 Cd1 O2 82.8(3) 4_545 2_455 ?
O3 Cd1 N2 88.7(3) . 4 ?
O1 Cd1 N2 83.2(3) 2_355 4 ?
O4 Cd1 N2 161.4(3) 4_545 4 ?
O2 Cd1 N2 78.9(3) 2_455 4 ?
O3 Cd1 O4 54.3(3) . . ?
O1 Cd1 O4 108.6(3) 2_355 . ?
O4 Cd1 O4 79.25(19) 4_545 . ?
O2 Cd1 O4 154.0(3) 2_455 . ?
N2 Cd1 O4 119.0(3) 4 . ?
O3 Cd1 C6 27.0(3) . . ?
O1 Cd1 C6 132.8(3) 2_355 . ?
O4 Cd1 C6 90.9(3) 4_545 . ?
O2 Cd1 C6 135.8(3) 2_455 . ?
N2 Cd1 C6 104.2(3) 4 . ?
O4 Cd1 C6 27.4(3) . . ?
C3 S1 C2 100.1(5) . . ?
C3 S2 C4 88.6(5) . . ?
C4 S3 C5 97.1(6) . . ?
C1 O1 Cd1 102.1(6) . 2_354 ?
C1 O2 Cd1 137.8(7) . 2_454 ?
C6 O3 Cd1 98.4(7) . . ?
C6 O4 Cd1 132.6(7) . 4_445 ?
C6 O4 Cd1 85.3(6) . . ?
Cd1 O4 Cd1 125.9(3) 4_445 . ?
C3 N1 N2 111.2(9) . . ?
C4 N2 N1 114.5(8) . . ?
C4 N2 Cd1 125.8(7) . 4_455 ?
N1 N2 Cd1 117.4(6) . 4_455 ?
O2 C1 O1 124.7(9) . . ?
O2 C1 C2 117.4(8) . . ?
O1 C1 C2 117.8(9) . . ?
C1 C2 S1 108.5(7) . . ?
N1 C3 S2 113.9(8) . . ?
N1 C3 S1 118.0(8) . . ?
S2 C3 S1 127.8(6) . . ?
N2 C4 S2 111.8(8) . . ?
N2 C4 S3 125.1(8) . . ?
S2 C4 S3 123.0(7) . . ?
C6 C5 S3 112.0(8) . . ?
O3 C6 O4 121.8(10) . . ?
O3 C6 C5 119.1(10) . . ?
O4 C6 C5 118.7(10) . . ?
O3 C6 Cd1 54.6(5) . . ?
O4 C6 Cd1 67.3(6) . . ?
C5 C6 Cd1 169.2(8) . . ?

loop_
_geom_bond_atom_site_label_1
_geom_bond_atom_site_label_2
_geom_bond_distance
_geom_bond_site_symmetry_2
_geom_bond_publ_flag
Cd1 O3 2.255(8) . ?
Cd1 O1 2.275(7) 2_355 ?
Cd1 O4 2.288(8) 4_545 ?
Cd1 O2 2.316(8) 2_455 ?
Cd1 N2 2.468(9) 4 ?
Cd1 O4 2.532(8) . ?
Cd1 C6 2.736(11) . ?
S1 C3 1.746(11) . ?
S1 C2 1.798(10) . ?
S2 C3 1.703(10) . ?
S2 C4 1.721(10) . ?
S3 C4 1.745(11) . ?
S3 C5 1.810(11) . ?
O1 C1 1.244(11) . ?
O1 Cd1 2.275(7) 2_354 ?
O2 C1 1.230(12) . ?
O2 Cd1 2.316(8) 2_454 ?
O3 C6 1.254(13) . ?
O4 C6 1.263(13) . ?
O4 Cd1 2.288(8) 4_445 ?
N1 C3 1.337(12) . ?
N1 N2 1.357(13) . ?
N2 C4 1.328(14) . ?
N2 Cd1 2.468(9) 4_455 ?
C1 C2 1.567(13) . ?
C5 C6 1.498(15) . ?
